data_7700869
loop_
_publ_author_name
'Liu, Jia-Wei'
'Xu, Ya-Nan'
'Qin, Chun-Yan'
'Wang, Zi-Ning'
'Wu, Cong-Jin'
'Li, Yong-Hua'
'Wang, Shi'
'Zhang, Kenneth Yin'
'Huang, Wei'

_publ_section_title
;
 Simple fluorene oxadiazole-based Ir(iii) complexes with AIPE properties:
 synthesis, explosive detection and electroluminescence studies.
;
_journal_issue 35
_journal_name_full 'Dalton transactions (Cambridge, England : 2003)'
_journal_page_first 13305
_journal_page_last 13314
_journal_paper_doi 10.1039/c9dt02751c
_journal_volume 48
_journal_year 2019
_chemical_formula_sum 'C62 H58 Ir N5 O4'
_chemical_formula_weight 1129.33
_space_group_crystal_system triclinic
_space_group_IT_number 2
_space_group_name_Hall '-P 1'
_space_group_name_H-M_alt 'P -1'
_symmetry_space_group_name_Hall '-P 1'
_symmetry_space_group_name_H-M 'P -1'
_atom_sites_solution_hydrogens geom
_audit_creation_method SHELXL-2014/7
_audit_update_record
;
2019-01-14 deposited with the CCDC.    2019-08-01 downloaded from the CCDC.
;
_cell_angle_alpha 64.615(7)
_cell_angle_beta 76.626(9)
_cell_angle_gamma 61.703(8)
_cell_formula_units_Z 2
_cell_length_a 15.139(6)
_cell_length_b 15.844(6)
_cell_length_c 16.702(7)
_cell_measurement_temperature 100(2)
_cell_volume 3185(2)
_computing_structure_refinement 'SHELXL-2014/7 (Sheldrick, 2014)'
_diffrn_ambient_temperature 100(2)
_diffrn_measured_fraction_theta_full 0.974
_diffrn_measured_fraction_theta_max 0.974
_diffrn_radiation_type MoK\a
_diffrn_radiation_wavelength 0.71073
_diffrn_reflns_av_unetI/netI 0.1133
_diffrn_reflns_Laue_measured_fraction_full 0.974
_diffrn_reflns_Laue_measured_fraction_max 0.974
_diffrn_reflns_number 10928
_diffrn_reflns_point_group_measured_fraction_full 0.974
_diffrn_reflns_point_group_measured_fraction_max 0.974
_diffrn_reflns_theta_full 25.009
_diffrn_reflns_theta_max 25.009
_diffrn_reflns_theta_min 1.350
_exptl_absorpt_coefficient_mu 2.140
_exptl_crystal_density_diffrn 1.178
_exptl_crystal_F_000 1148
_refine_diff_density_max 2.941
_refine_diff_density_min -3.288
_refine_diff_density_rms 0.208
_refine_ls_extinction_method none
_refine_ls_goodness_of_fit_ref 1.064
_refine_ls_hydrogen_treatment constr
_refine_ls_matrix_type full
_refine_ls_number_parameters 717
_refine_ls_number_reflns 10928
_refine_ls_number_restraints 448
_refine_ls_restrained_S_all 1.046
_refine_ls_R_factor_all 0.1151
_refine_ls_R_factor_gt 0.0822
_refine_ls_shift/su_max 0.000
_refine_ls_shift/su_mean 0.000
_refine_ls_structure_factor_coef Fsqd
_refine_ls_weighting_details 'w=1/[\s^2^(Fo^2^)+(0.1185P)^2^+0.8262P] where P=(Fo^2^+2Fc^2^)/3'
_refine_ls_weighting_scheme calc
_refine_ls_wR_factor_gt 0.1926
_refine_ls_wR_factor_ref 0.2094
_reflns_Friedel_coverage 0.000
_reflns_number_gt 8053
_reflns_number_total 10928
_reflns_threshold_expression 'I > 2\s(I)'
_cod_data_source_file c9dt02751c2.cif
_cod_data_source_block 1
_cod_depositor_comments 'Adding full bibliography for 7700869.cif.'
_cod_database_code 7700869
_shelx_shelxl_version_number 2014/7
_shelx_space_group_comment
;
The symmetry employed for this shelxl refinement is uniquely defined
by the following loop, which should always be used as a source of
symmetry information in preference to the above space-group names.
They are only intended as comments.
;

loop_
_space_group_symop_operation_xyz
'x, y, z'
'-x, -y, -z'

loop_
_atom_site_label
_atom_site_type_symbol
_atom_site_fract_x
_atom_site_fract_y
_atom_site_fract_z
_atom_site_U_iso_or_equiv
_atom_site_adp_type
_atom_site_occupancy
_atom_site_site_symmetry_order
_atom_site_calc_flag
_atom_site_refinement_flags_posn
_atom_site_refinement_flags_adp
_atom_site_refinement_flags_occupancy
_atom_site_disorder_assembly
_atom_site_disorder_group
Ir1 Ir 0.18888(3) 0.54870(3) 0.29354(2) 0.03178(16) Uani 1 1 d . . . . .
O1 O 0.1710(5) 0.5206(5) 0.0650(4) 0.0323(16) Uani 1 1 d . . . . .
O2 O 0.3097(5) 0.6195(5) 0.4403(4) 0.0351(16) Uani 1 1 d . . . . .
N3 N 0.2521(6) 0.5464(6) 0.3908(5) 0.0274(18) Uani 1 1 d . . . . .
N4 N 0.2841(6) 0.4774(6) 0.4797(5) 0.0317(19) Uani 1 1 d . . . . .
N2 N 0.1408(6) 0.5586(6) 0.1841(5) 0.0275(18) Uani 1 1 d . . . . .
C17 C 0.2136(6) 0.6785(6) 0.2278(5) 0.0198(18) Uani 1 1 d . U . . .
N1 N 0.0496(6) 0.6118(6) 0.1414(5) 0.0309(19) Uani 1 1 d . . . . .
C10 C 0.3146(7) 0.5243(7) 0.5065(5) 0.027(2) Uani 1 1 d . . . . .
C12 C 0.2457(8) 0.7076(8) 0.2837(6) 0.036(2) Uani 1 1 d . . . . .
C39 C 0.2113(7) 0.5055(7) 0.1381(6) 0.026(2) Uani 1 1 d . . . . .
C11 C 0.2701(8) 0.6259(7) 0.3711(6) 0.031(2) Uani 1 1 d . . . . .
C45 C 0.3200(7) 0.4565(7) 0.2489(6) 0.029(2) Uani 1 1 d . U . . .
C19 C 0.1161(8) 0.9602(8) -0.0458(7) 0.046(3) Uani 1 1 d . . . . .
H19 H 0.1034 0.9086 -0.0491 0.056 Uiso 1 1 calc R U . . .
C13 C 0.2537(8) 0.8036(7) 0.2560(7) 0.037(3) Uani 1 1 d . . . . .
H13 H 0.2763 0.8185 0.2947 0.045 Uiso 1 1 calc R U . . .
C40 C 0.3107(7) 0.4453(7) 0.1699(6) 0.027(2) Uani 1 1 d . . . . .
C14 C 0.2270(8) 0.8721(8) 0.1712(6) 0.038(2) Uani 1 1 d . . . . .
C15 C 0.1921(8) 0.8504(7) 0.1132(6) 0.035(2) Uani 1 1 d . . . . .
C16 C 0.1841(7) 0.7543(7) 0.1423(6) 0.029(2) Uani 1 1 d . . . . .
H16 H 0.1588 0.7419 0.1035 0.035 Uiso 1 1 calc R U . . .
C18 C 0.1614(9) 0.9411(8) 0.0309(7) 0.043(3) Uani 1 1 d . . . . .
C6 C 0.3570(8) 0.4909(8) 0.5933(6) 0.032(2) Uani 1 1 d . . . . .
C43 C 0.4914(8) 0.3230(8) 0.2526(6) 0.037(3) Uani 1 1 d . . . . .
C23 C 0.1797(9) 1.0178(8) 0.0358(7) 0.045(3) Uani 1 1 d . . . . .
C5 C 0.4413(8) 0.3978(8) 0.6244(7) 0.039(3) Uani 1 1 d . . . . .
C38 C 0.0686(7) 0.5870(7) 0.0708(6) 0.030(2) Uani 1 1 d . . . . .
C51 C 0.6433(8) 0.1858(9) 0.2314(7) 0.050(3) Uani 1 1 d . . . . .
C54 C 0.5744(8) 0.2220(8) 0.1566(7) 0.043(3) Uani 1 1 d . . . . .
C42 C 0.4784(7) 0.3118(7) 0.1772(5) 0.0224(19) Uani 1 1 d . U . . .
C44 C 0.4149(8) 0.3946(8) 0.2884(6) 0.036(2) Uani 1 1 d . . . . .
H44 H 0.4271 0.4012 0.3383 0.043 Uiso 1 1 calc R U . . .
C26 C 0.2239(10) 0.9824(9) 0.1246(7) 0.049(3) Uani 1 1 d . . . . .
C33 C -0.0977(8) 0.6288(8) 0.0271(8) 0.042(3) Uani 1 1 d . . . . .
C32 C -0.1628(10) 0.6652(8) -0.0424(9) 0.051(3) Uani 1 1 d . . . . .
H32 H -0.2289 0.6697 -0.0267 0.062 Uiso 1 1 calc R U . . .
C27 C 0.3282(11) 0.9801(9) 0.1133(9) 0.060(4) Uani 1 1 d . . . . .
H27A H 0.3206 1.0522 0.0840 0.072 Uiso 1 1 calc R U . . .
H27B H 0.3537 0.9523 0.1731 0.072 Uiso 1 1 calc R U . . .
C20 C 0.0914(10) 1.0567(9) -0.1154(7) 0.056(4) Uani 1 1 d . . . . .
H20 H 0.0608 1.0712 -0.1663 0.067 Uiso 1 1 calc R U . . .
C34 C 0.0010(8) 0.6195(7) 0.0017(7) 0.033(2) Uani 1 1 d . . . . .
C46 C 0.5948(9) 0.2445(9) 0.2878(7) 0.051(3) Uani 1 1 d . . . . .
C41 C 0.3924(7) 0.3734(7) 0.1342(6) 0.0226(19) Uani 1 1 d . U . . .
H41 H 0.3852 0.3698 0.0808 0.027 Uiso 1 1 calc R U . . .
C25 C 0.1522(10) 1.0511(8) 0.1783(8) 0.054(3) Uani 1 1 d . . . . .
H25A H 0.1814 1.0225 0.2366 0.065 Uiso 1 1 calc R U . . .
H25B H 0.1495 1.1212 0.1465 0.065 Uiso 1 1 calc R U . . .
C3AA C 0.4804(9) 0.3708(9) 0.7058(7) 0.046(3) Uani 1 1 d . . . . .
H3AA H 0.5370 0.3067 0.7282 0.055 Uiso 1 1 calc R U . . .
C3 C 0.4377(9) 0.4359(9) 0.7544(7) 0.043(3) Uani 1 1 d . . . . .
C31 C -0.1332(10) 0.6940(8) -0.1312(8) 0.051(3) Uani 1 1 d . . . . .
C35 C -0.1388(9) 0.6012(10) 0.1236(8) 0.054(3) Uani 1 1 d . . . . .
H35A H -0.1407 0.6483 0.1480 0.081 Uiso 1 1 calc R U . . .
H35B H -0.0952 0.5300 0.1590 0.081 Uiso 1 1 calc R U . . .
H35C H -0.2068 0.6076 0.1253 0.081 Uiso 1 1 calc R U . . .
C55 C 0.6216(9) 0.2618(10) 0.0623(7) 0.057(4) Uani 1 1 d . . . . .
H55A H 0.6861 0.2050 0.0555 0.069 Uiso 1 1 calc R U . . .
H55B H 0.5762 0.2805 0.0173 0.069 Uiso 1 1 calc R U . . .
C7 C 0.4924(10) 0.3259(9) 0.5739(9) 0.063(4) Uani 1 1 d . . . . .
H7A H 0.4534 0.2877 0.5826 0.094 Uiso 1 1 calc R U . . .
H7B H 0.5601 0.2771 0.5957 0.094 Uiso 1 1 calc R U . . .
H7C H 0.4969 0.3663 0.5105 0.094 Uiso 1 1 calc R U . . .
C8 C 0.4838(10) 0.4060(10) 0.8407(7) 0.058(4) Uani 1 1 d . . . . .
H8A H 0.4551 0.3640 0.8907 0.087 Uiso 1 1 calc R U . . .
H8B H 0.4692 0.4687 0.8496 0.087 Uiso 1 1 calc R U . . .
H8C H 0.5567 0.3662 0.8369 0.087 Uiso 1 1 calc R U . . .
C1 C 0.3090(9) 0.5565(9) 0.6420(7) 0.049(3) Uani 1 1 d . . . . .
C36 C -0.2060(12) 0.7365(9) -0.2042(9) 0.074(5) Uani 1 1 d . . . . .
H36A H -0.1869 0.6846 -0.2297 0.111 Uiso 1 1 calc R U . . .
H36B H -0.2031 0.7994 -0.2507 0.111 Uiso 1 1 calc R U . . .
H36C H -0.2745 0.7527 -0.1786 0.111 Uiso 1 1 calc R U . . .
C53 C 0.5494(10) 0.1348(10) 0.1650(8) 0.059(4) Uani 1 1 d . . . . .
H53A H 0.5006 0.1631 0.1194 0.071 Uiso 1 1 calc R U . . .
H53B H 0.6114 0.0804 0.1512 0.071 Uiso 1 1 calc R U . . .
C29 C 0.0337(9) 0.6485(8) -0.0894(7) 0.046(3) Uani 1 1 d . . . . .
C28 C 0.4076(11) 0.9178(10) 0.0606(9) 0.066(4) Uani 1 1 d . . . . .
H28A H 0.3862 0.9474 -0.0003 0.099 Uiso 1 1 calc R U . . .
H28B H 0.4163 0.8460 0.0884 0.099 Uiso 1 1 calc R U . . .
H28C H 0.4715 0.9199 0.0599 0.099 Uiso 1 1 calc R U . . .
C30 C -0.0350(11) 0.6812(9) -0.1526(8) 0.054(4) Uani 1 1 d . . . . .
H30 H -0.0126 0.6952 -0.2130 0.065 Uiso 1 1 calc R U . . .
C50 C 0.7381(10) 0.1093(11) 0.2480(8) 0.069(4) Uani 1 1 d . . . . .
H50 H 0.7711 0.0718 0.2099 0.083 Uiso 1 1 calc R U . . .
C37 C 0.1366(9) 0.6462(11) -0.1194(7) 0.064(4) Uani 1 1 d . . . . .
H37A H 0.1519 0.6776 -0.0882 0.096 Uiso 1 1 calc R U . . .
H37B H 0.1378 0.6849 -0.1834 0.096 Uiso 1 1 calc R U . . .
H37C H 0.1867 0.5744 -0.1058 0.096 Uiso 1 1 calc R U . . .
C22 C 0.1546(12) 1.1145(10) -0.0362(9) 0.070(4) Uani 1 1 d . . . . .
H22 H 0.1674 1.1663 -0.0332 0.084 Uiso 1 1 calc R U . . .
C24 C 0.0445(11) 1.0605(11) 0.1941(9) 0.069(4) Uani 1 1 d . . . . .
H24A H 0.0138 1.0905 0.1370 0.104 Uiso 1 1 calc R U . . .
H24B H 0.0053 1.1052 0.2279 0.104 Uiso 1 1 calc R U . . .
H24C H 0.0457 0.9919 0.2276 0.104 Uiso 1 1 calc R U . . .
C2 C 0.3548(10) 0.5277(10) 0.7215(7) 0.055(4) Uani 1 1 d . . . . .
H2 H 0.3269 0.5735 0.7524 0.066 Uiso 1 1 calc R U . . .
C56 C 0.6407(11) 0.3565(12) 0.0439(9) 0.072(4) Uani 1 1 d . . . . .
H56A H 0.6829 0.3681 -0.0102 0.107 Uiso 1 1 calc R U . . .
H56B H 0.6748 0.3436 0.0940 0.107 Uiso 1 1 calc R U . . .
H56C H 0.5765 0.4178 0.0362 0.107 Uiso 1 1 calc R U . . .
C21 C 0.1120(11) 1.1338(10) -0.1103(8) 0.071(5) Uani 1 1 d . . . . .
H21 H 0.0961 1.1986 -0.1582 0.085 Uiso 1 1 calc R U . . .
C48 C 0.7395(11) 0.1409(13) 0.3808(9) 0.093(6) Uani 1 1 d . . . . .
H48 H 0.7733 0.1245 0.4304 0.111 Uiso 1 1 calc R U . . .
C47 C 0.6411(10) 0.2200(11) 0.3634(8) 0.070(4) Uani 1 1 d . . . . .
H47 H 0.6067 0.2560 0.4024 0.084 Uiso 1 1 calc R U . . .
C49 C 0.7872(11) 0.0860(14) 0.3223(9) 0.096(7) Uani 1 1 d . . . . .
H49 H 0.8535 0.0327 0.3335 0.115 Uiso 1 1 calc R U . . .
C52 C 0.5059(13) 0.0838(11) 0.2559(10) 0.082(5) Uani 1 1 d . . . . .
H52A H 0.4960 0.0275 0.2549 0.122 Uiso 1 1 calc R U . . .
H52B H 0.4414 0.1354 0.2684 0.122 Uiso 1 1 calc R U . . .
H52C H 0.5528 0.0563 0.3021 0.122 Uiso 1 1 calc R U . . .
C9 C 0.2141(12) 0.6577(13) 0.6106(11) 0.105(7) Uani 1 1 d . . . . .
H9A H 0.2295 0.7055 0.5546 0.157 Uiso 1 1 calc R U . . .
H9B H 0.1908 0.6890 0.6555 0.157 Uiso 1 1 calc R U . . .
H9C H 0.1616 0.6435 0.6017 0.157 Uiso 1 1 calc R U . . .
O3 O 0.1536(8) 0.4138(9) 0.3677(7) 0.029(3) Uani 0.694(10) 1 d . U P A 1
O4 O 0.0140(10) 0.3804(10) 0.4219(9) 0.061(4) Uani 0.694(10) 1 d . U P A 1
C61 C -0.0066(7) 0.5520(6) 0.3785(5) 0.033(3) Uani 0.694(10) 1 d G U P A 1
N5 N 0.0419(6) 0.6166(7) 0.3436(5) 0.029(3) Uani 0.694(10) 1 d G U P A 1
C57 C -0.0101(8) 0.7192(7) 0.3358(6) 0.040(3) Uani 0.694(10) 1 d G U P A 1
H57 H 0.0231 0.7634 0.3119 0.048 Uiso 0.694(10) 1 calc R U P A 1
C58 C -0.1106(8) 0.7572(7) 0.3629(7) 0.053(4) Uani 0.694(10) 1 d G U P A 1
H58 H -0.1462 0.8273 0.3576 0.064 Uiso 0.694(10) 1 calc R U P A 1
C59 C -0.1592(6) 0.6926(9) 0.3979(7) 0.061(4) Uani 0.694(10) 1 d G U P A 1
H59 H -0.2279 0.7186 0.4165 0.073 Uiso 0.694(10) 1 calc R U P A 1
C60 C -0.1072(7) 0.5900(9) 0.4057(7) 0.051(4) Uani 0.694(10) 1 d G U P A 1
H60 H -0.1404 0.5458 0.4296 0.061 Uiso 0.694(10) 1 calc R U P A 1
C62 C 0.0564(12) 0.4395(12) 0.3877(9) 0.037(3) Uani 0.694(10) 1 d . U P A 1
C61A C 0.0215(16) 0.4962(13) 0.3889(13) 0.028(5) Uani 0.306(10) 1 d G U P A 2
C60A C -0.0337(12) 0.4382(17) 0.4275(15) 0.038(6) Uani 0.306(10) 1 d G U P A 2
H60A H -0.1036 0.4709 0.4399 0.045 Uiso 0.306(10) 1 calc R U P A 2
C59A C 0.0133(16) 0.3322(16) 0.4479(15) 0.041(6) Uani 0.306(10) 1 d G U P A 2
H59A H -0.0244 0.2925 0.4743 0.049 Uiso 0.306(10) 1 calc R U P A 2
C58A C 0.1156(17) 0.2842(13) 0.4297(14) 0.037(6) Uani 0.306(10) 1 d G U P A 2
H58A H 0.1478 0.2117 0.4437 0.045 Uiso 0.306(10) 1 calc R U P A 2
C57A C 0.1709(12) 0.3422(17) 0.3912(14) 0.039(6) Uani 0.306(10) 1 d G U P A 2
H57A H 0.2408 0.3094 0.3787 0.047 Uiso 0.306(10) 1 calc R U P A 2
N5A N 0.1238(15) 0.4482(16) 0.3708(13) 0.024(5) Uani 0.306(10) 1 d G U P A 2
C62A C -0.018(3) 0.606(3) 0.370(2) 0.033(5) Uani 0.306(10) 1 d . U P A 2
O4A O -0.118(2) 0.650(2) 0.3904(19) 0.057(7) Uani 0.306(10) 1 d . U P A 2
O3A O 0.043(2) 0.652(2) 0.3317(13) 0.033(5) Uani 0.306(10) 1 d . U P A 2

loop_
_atom_site_aniso_label
_atom_site_aniso_U_11
_atom_site_aniso_U_22
_atom_site_aniso_U_33
_atom_site_aniso_U_23
_atom_site_aniso_U_13
_atom_site_aniso_U_12
Ir1 0.0340(2) 0.0407(3) 0.0237(2) -0.01184(17) -0.00114(15) -0.01837(18)
O1 0.028(4) 0.036(4) 0.031(3) -0.019(3) -0.010(3) -0.003(3)
O2 0.046(4) 0.039(4) 0.023(3) -0.006(3) -0.011(3) -0.020(3)
N3 0.035(5) 0.026(4) 0.022(4) 0.003(3) -0.004(3) -0.022(4)
N4 0.036(5) 0.034(5) 0.023(4) -0.008(4) -0.005(3) -0.015(4)
N2 0.022(4) 0.030(4) 0.039(4) -0.011(4) -0.010(3) -0.014(4)
C17 0.020(2) 0.019(2) 0.020(2) -0.0062(11) 0.0000(10) -0.0102(12)
N1 0.040(5) 0.026(4) 0.030(4) -0.011(4) -0.013(4) -0.010(4)
C10 0.026(5) 0.029(5) 0.018(4) -0.008(4) -0.004(4) -0.005(4)
C12 0.044(6) 0.037(6) 0.022(5) -0.014(4) 0.000(4) -0.011(5)
C39 0.025(5) 0.025(5) 0.031(5) -0.009(4) -0.004(4) -0.014(4)
C11 0.040(6) 0.029(6) 0.020(4) -0.004(4) 0.000(4) -0.018(5)
C45 0.030(2) 0.029(2) 0.029(2) -0.0102(12) -0.0012(10) -0.0129(13)
C19 0.040(7) 0.035(6) 0.035(6) -0.007(5) -0.003(5) 0.001(5)
C13 0.054(7) 0.027(6) 0.037(5) -0.015(5) -0.009(5) -0.017(5)
C40 0.026(5) 0.028(5) 0.027(5) -0.007(4) -0.004(4) -0.012(4)
C14 0.049(7) 0.036(6) 0.026(5) -0.005(5) 0.003(5) -0.023(5)
C15 0.042(6) 0.025(5) 0.026(5) -0.011(4) -0.002(4) -0.002(5)
C16 0.031(5) 0.031(5) 0.025(5) -0.010(4) -0.003(4) -0.012(4)
C18 0.045(7) 0.024(6) 0.031(5) -0.002(4) 0.007(5) -0.005(5)
C6 0.041(6) 0.041(6) 0.015(4) -0.006(4) -0.005(4) -0.020(5)
C43 0.034(6) 0.033(6) 0.028(5) 0.001(4) -0.009(4) -0.010(5)
C23 0.064(8) 0.019(6) 0.035(6) -0.004(5) -0.005(5) -0.008(5)
C5 0.046(7) 0.049(7) 0.034(5) -0.017(5) -0.005(5) -0.027(6)
C38 0.023(5) 0.020(5) 0.041(6) -0.008(4) -0.016(4) -0.001(4)
C51 0.028(6) 0.052(7) 0.045(6) -0.020(6) -0.003(5) 0.004(5)
C54 0.035(6) 0.040(6) 0.037(6) -0.015(5) -0.011(5) 0.003(5)
C42 0.022(2) 0.023(2) 0.021(2) -0.0081(12) -0.0023(10) -0.0092(12)
C44 0.040(6) 0.045(6) 0.025(5) -0.003(5) -0.011(4) -0.024(5)
C26 0.064(8) 0.044(7) 0.044(6) -0.019(6) 0.002(6) -0.027(6)
C33 0.041(6) 0.035(6) 0.056(7) -0.021(5) -0.014(5) -0.011(5)
C32 0.056(8) 0.027(6) 0.080(9) -0.015(6) -0.035(7) -0.015(5)
C27 0.082(10) 0.038(7) 0.063(8) -0.017(6) 0.001(7) -0.031(7)
C20 0.055(8) 0.038(7) 0.039(6) -0.012(6) -0.003(5) 0.006(6)
C34 0.033(6) 0.032(6) 0.040(6) -0.018(5) -0.013(4) -0.009(4)
C46 0.039(7) 0.056(8) 0.034(6) -0.007(5) -0.013(5) -0.004(6)
C41 0.024(2) 0.022(2) 0.023(2) -0.0089(12) -0.0016(10) -0.0098(12)
C25 0.083(10) 0.023(6) 0.055(7) -0.012(5) -0.005(7) -0.022(6)
C3AA 0.048(7) 0.041(7) 0.046(6) -0.008(5) -0.020(5) -0.016(6)
C3 0.043(7) 0.055(7) 0.032(5) -0.017(5) -0.008(5) -0.018(6)
C31 0.063(9) 0.035(6) 0.061(8) -0.018(6) -0.043(7) -0.008(6)
C35 0.038(7) 0.062(8) 0.071(8) -0.025(7) -0.017(6) -0.021(6)
C55 0.046(7) 0.070(9) 0.033(6) -0.022(6) -0.002(5) -0.005(7)
C7 0.058(8) 0.055(8) 0.080(9) -0.044(7) -0.035(7) 0.004(6)
C8 0.067(9) 0.072(9) 0.033(6) -0.016(6) -0.023(6) -0.022(7)
C1 0.036(6) 0.053(7) 0.043(6) -0.021(6) -0.013(5) -0.001(5)
C36 0.098(12) 0.041(7) 0.079(9) -0.002(7) -0.068(9) -0.016(7)
C53 0.053(8) 0.054(8) 0.058(8) -0.031(7) -0.014(6) 0.001(6)
C29 0.048(7) 0.039(6) 0.047(6) -0.027(5) -0.019(5) 0.002(5)
C28 0.075(10) 0.060(9) 0.074(9) -0.025(7) 0.005(8) -0.040(8)
C30 0.074(10) 0.042(7) 0.042(6) -0.020(5) -0.030(6) -0.006(6)
C50 0.049(8) 0.080(10) 0.040(7) -0.022(7) -0.010(6) 0.006(7)
C37 0.044(7) 0.088(10) 0.028(6) -0.020(6) -0.011(5) -0.001(7)
C22 0.091(11) 0.035(7) 0.056(8) -0.013(6) 0.000(8) -0.011(7)
C24 0.075(10) 0.066(9) 0.060(8) -0.038(7) -0.005(7) -0.012(8)
C2 0.060(8) 0.067(8) 0.031(6) -0.028(6) -0.009(5) -0.009(7)
C56 0.056(9) 0.083(11) 0.059(8) -0.014(8) 0.013(7) -0.034(8)
C21 0.073(10) 0.043(8) 0.037(7) -0.003(6) -0.006(6) 0.012(7)
C48 0.046(8) 0.134(15) 0.059(8) -0.049(10) -0.023(7) 0.013(9)
C47 0.044(8) 0.093(11) 0.045(7) -0.021(7) -0.022(6) -0.003(7)
C49 0.039(8) 0.128(14) 0.062(9) -0.042(10) -0.019(7) 0.021(9)
C52 0.087(12) 0.058(9) 0.076(10) -0.005(8) -0.002(9) -0.031(9)
C9 0.075(11) 0.111(13) 0.101(12) -0.078(11) -0.047(9) 0.035(10)
O3 0.033(5) 0.030(6) 0.026(5) -0.005(4) 0.000(4) -0.019(4)
O4 0.057(7) 0.046(7) 0.072(8) 0.006(6) -0.011(6) -0.037(6)
C61 0.035(5) 0.037(5) 0.026(6) -0.004(5) -0.002(5) -0.019(4)
N5 0.034(5) 0.028(6) 0.013(5) 0.010(4) -0.009(4) -0.015(4)
C57 0.047(6) 0.038(6) 0.031(6) -0.012(5) -0.013(5) -0.010(5)
C58 0.058(7) 0.052(7) 0.040(7) -0.026(6) 0.000(6) -0.009(5)
C59 0.048(7) 0.061(7) 0.049(7) -0.020(6) 0.007(6) -0.009(5)
C60 0.035(6) 0.052(6) 0.050(7) -0.008(6) 0.005(6) -0.019(5)
C62 0.032(6) 0.034(6) 0.036(7) 0.002(6) -0.005(6) -0.019(5)
C61A 0.033(7) 0.031(7) 0.029(8) -0.012(7) -0.007(7) -0.018(5)
C60A 0.034(8) 0.040(7) 0.042(10) -0.011(7) 0.000(7) -0.022(6)
C59A 0.045(8) 0.038(8) 0.046(10) -0.012(8) 0.000(8) -0.027(7)
C58A 0.045(9) 0.036(8) 0.038(10) -0.012(7) -0.004(8) -0.024(6)
C57A 0.041(8) 0.035(8) 0.037(10) -0.008(7) 0.000(7) -0.018(6)
N5A 0.028(7) 0.026(7) 0.021(9) 0.001(7) 0.001(7) -0.024(6)
C62A 0.046(8) 0.034(7) 0.036(8) -0.025(7) -0.004(7) -0.017(6)
O4A 0.050(11) 0.051(15) 0.083(18) -0.044(14) 0.009(13) -0.020(10)
O3A 0.068(12) 0.025(11) 0.017(10) -0.016(8) 0.012(9) -0.026(10)

loop_
_atom_type_symbol
_atom_type_description
_atom_type_scat_dispersion_real
_atom_type_scat_dispersion_imag
_atom_type_scat_source
C C 0.0033 0.0016 'International Tables Vol C Tables 4.2.6.8 and 6.1.1.4'
H H 0.0000 0.0000 'International Tables Vol C Tables 4.2.6.8 and 6.1.1.4'
Ir Ir -1.4442 7.9887 'International Tables Vol C Tables 4.2.6.8 and 6.1.1.4'
N N 0.0061 0.0033 'International Tables Vol C Tables 4.2.6.8 and 6.1.1.4'
O O 0.0106 0.0060 'International Tables Vol C Tables 4.2.6.8 and 6.1.1.4'

loop_
_geom_angle_atom_site_label_1
_geom_angle_atom_site_label_2
_geom_angle_atom_site_label_3
_geom_angle
C45 Ir1 N2 80.0(3)
C45 Ir1 C17 94.2(4)
N2 Ir1 C17 93.9(3)
C45 Ir1 N3 95.3(3)
N2 Ir1 N3 171.5(3)
C17 Ir1 N3 79.4(3)
C45 Ir1 N5A 102.9(7)
N2 Ir1 N5A 88.4(6)
C17 Ir1 N5A 162.8(7)
N3 Ir1 N5A 99.6(6)
C45 Ir1 N5 166.0(4)
N2 Ir1 N5 93.5(3)
C17 Ir1 N5 98.7(4)
N3 Ir1 N5 92.6(3)
C45 Ir1 O3A 175.6(5)
N2 Ir1 O3A 95.8(6)
C17 Ir1 O3A 85.0(7)
N3 Ir1 O3A 88.8(6)
N5A Ir1 O3A 77.9(9)
C45 Ir1 O3 89.2(4)
N2 Ir1 O3 86.7(3)
C17 Ir1 O3 176.6(4)
N3 Ir1 O3 100.4(3)
N5 Ir1 O3 78.0(4)
C39 O1 C38 104.5(7)
C11 O2 C10 102.7(7)
C11 N3 N4 107.7(7)
C11 N3 Ir1 115.8(6)
N4 N3 Ir1 136.5(6)
C10 N4 N3 105.0(8)
C39 N2 N1 109.1(7)
C39 N2 Ir1 115.2(6)
N1 N2 Ir1 135.7(6)
C16 C17 C12 115.2(8)
C16 C17 Ir1 129.0(7)
C12 C17 Ir1 114.3(6)
C38 N1 N2 105.9(7)
N4 C10 O2 112.6(7)
N4 C10 C6 130.0(9)
O2 C10 C6 117.3(8)
C13 C12 C11 124.8(9)
C13 C12 C17 124.7(8)
C11 C12 C17 110.5(9)
N2 C39 O1 109.9(8)
N2 C39 C40 118.6(8)
O1 C39 C40 131.5(8)
N3 C11 O2 111.9(8)
N3 C11 C12 119.1(9)
O2 C11 C12 129.0(9)
C44 C45 C40 116.4(8)
C44 C45 Ir1 129.4(7)
C40 C45 Ir1 113.9(7)
C20 C19 C18 118.5(12)
C20 C19 H19 120.8
C18 C19 H19 120.8
C14 C13 C12 116.9(9)
C14 C13 H13 121.5
C12 C13 H13 121.5
C39 C40 C41 125.3(8)
C39 C40 C45 112.3(8)
C41 C40 C45 122.2(8)
C13 C14 C15 121.7(10)
C13 C14 C26 128.3(10)
C15 C14 C26 109.9(9)
C14 C15 C16 120.6(8)
C14 C15 C18 108.9(9)
C16 C15 C18 130.2(10)
C17 C16 C15 120.8(8)
C17 C16 H16 119.6
C15 C16 H16 119.6
C23 C18 C19 120.6(9)
C23 C18 C15 108.8(10)
C19 C18 C15 130.5(11)
C5 C6 C1 121.5(8)
C5 C6 C10 120.4(8)
C1 C6 C10 118.1(9)
C42 C43 C44 122.8(9)
C42 C43 C46 109.1(9)
C44 C43 C46 128.0(9)
C18 C23 C22 119.6(11)
C18 C23 C26 111.7(9)
C22 C23 C26 128.6(11)
C6 C5 C3AA 118.4(9)
C6 C5 C7 122.1(9)
C3AA C5 C7 119.5(10)
N1 C38 O1 110.6(8)
N1 C38 C34 130.1(9)
O1 C38 C34 119.3(8)
C50 C51 C46 119.9(11)
C50 C51 C54 128.6(11)
C46 C51 C54 111.5(9)
C53 C54 C51 111.1(9)
C53 C54 C55 109.7(9)
C51 C54 C55 112.2(10)
C53 C54 C42 110.9(9)
C51 C54 C42 101.0(8)
C55 C54 C42 111.8(8)
C41 C42 C43 120.1(8)
C41 C42 C54 129.0(8)
C43 C42 C54 110.9(8)
C43 C44 C45 119.1(9)
C43 C44 H44 120.4
C45 C44 H44 120.4
C27 C26 C23 112.5(10)
C27 C26 C25 110.0(10)
C23 C26 C25 111.3(10)
C27 C26 C14 112.3(10)
C23 C26 C14 100.5(9)
C25 C26 C14 109.8(9)
C34 C33 C32 117.0(11)
C34 C33 C35 124.3(9)
C32 C33 C35 118.6(11)
C31 C32 C33 122.8(12)
C31 C32 H32 118.6
C33 C32 H32 118.6
C28 C27 C26 117.0(11)
C28 C27 H27A 108.0
C26 C27 H27A 108.0
C28 C27 H27B 108.0
C26 C27 H27B 108.0
H27A C27 H27B 107.3
C19 C20 C21 120.4(12)
C19 C20 H20 119.8
C21 C20 H20 119.8
C33 C34 C29 121.4(9)
C33 C34 C38 118.6(9)
C29 C34 C38 119.8(9)
C47 C46 C51 121.0(11)
C47 C46 C43 131.3(11)
C51 C46 C43 107.5(9)
C42 C41 C40 119.2(8)
C42 C41 H41 120.4
C40 C41 H41 120.4
C24 C25 C26 115.5(10)
C24 C25 H25A 108.4
C26 C25 H25A 108.4
C24 C25 H25B 108.4
C26 C25 H25B 108.4
H25A C25 H25B 107.5
C3 C3AA C5 122.0(10)
C3 C3AA H3AA 119.0
C5 C3AA H3AA 119.0
C2 C3 C3AA 118.1(9)
C2 C3 C8 121.1(10)
C3AA C3 C8 120.8(10)
C30 C31 C32 117.8(10)
C30 C31 C36 120.7(13)
C32 C31 C36 121.5(13)
C33 C35 H35A 109.5
C33 C35 H35B 109.5
H35A C35 H35B 109.5
C33 C35 H35C 109.5
H35A C35 H35C 109.5
H35B C35 H35C 109.5
C56 C55 C54 113.9(10)
C56 C55 H55A 108.8
C54 C55 H55A 108.8
C56 C55 H55B 108.8
C54 C55 H55B 108.8
H55A C55 H55B 107.7
C5 C7 H7A 109.5
C5 C7 H7B 109.5
H7A C7 H7B 109.5
C5 C7 H7C 109.5
H7A C7 H7C 109.5
H7B C7 H7C 109.5
C3 C8 H8A 109.5
C3 C8 H8B 109.5
H8A C8 H8B 109.5
C3 C8 H8C 109.5
H8A C8 H8C 109.5
H8B C8 H8C 109.5
C6 C1 C2 117.6(9)
C6 C1 C9 122.5(10)
C2 C1 C9 119.9(10)
C31 C36 H36A 109.5
C31 C36 H36B 109.5
H36A C36 H36B 109.5
C31 C36 H36C 109.5
H36A C36 H36C 109.5
H36B C36 H36C 109.5
C52 C53 C54 116.2(10)
C52 C53 H53A 108.2
C54 C53 H53A 108.2
C52 C53 H53B 108.2
C54 C53 H53B 108.2
H53A C53 H53B 107.4
C30 C29 C34 117.3(12)
C30 C29 C37 120.0(11)
C34 C29 C37 122.8(9)
C27 C28 H28A 109.5
C27 C28 H28B 109.5
H28A C28 H28B 109.5
C27 C28 H28C 109.5
H28A C28 H28C 109.5
H28B C28 H28C 109.5
C31 C30 C29 123.4(12)
C31 C30 H30 118.3
C29 C30 H30 118.3
C51 C50 C49 119.6(12)
C51 C50 H50 120.2
C49 C50 H50 120.2
C29 C37 H37A 109.5
C29 C37 H37B 109.5
H37A C37 H37B 109.5
C29 C37 H37C 109.5
H37A C37 H37C 109.5
H37B C37 H37C 109.5
C21 C22 C23 120.5(14)
C21 C22 H22 119.7
C23 C22 H22 119.7
C25 C24 H24A 109.5
C25 C24 H24B 109.5
H24A C24 H24B 109.5
C25 C24 H24C 109.5
H24A C24 H24C 109.5
H24B C24 H24C 109.5
C3 C2 C1 122.2(10)
C3 C2 H2 118.9
C1 C2 H2 118.9
C55 C56 H56A 109.5
C55 C56 H56B 109.5
H56A C56 H56B 109.5
C55 C56 H56C 109.5
H56A C56 H56C 109.5
H56B C56 H56C 109.5
C22 C21 C20 120.4(12)
C22 C21 H21 119.8
C20 C21 H21 119.8
C47 C48 C49 118.8(12)
C47 C48 H48 120.6
C49 C48 H48 120.6
C46 C47 C48 119.1(13)
C46 C47 H47 120.5
C48 C47 H47 120.5
C50 C49 C48 121.5(12)
C50 C49 H49 119.3
C48 C49 H49 119.3
C53 C52 H52A 109.5
C53 C52 H52B 109.5
H52A C52 H52B 109.5
C53 C52 H52C 109.5
H52A C52 H52C 109.5
H52B C52 H52C 109.5
C1 C9 H9A 109.5
C1 C9 H9B 109.5
H9A C9 H9B 109.5
C1 C9 H9C 109.5
H9A C9 H9C 109.5
H9B C9 H9C 109.5
C62 O3 Ir1 113.4(9)
N5 C61 C60 120.0
N5 C61 C62 116.9(9)
C60 C61 C62 123.0(9)
C61 N5 C57 120.0
C61 N5 Ir1 113.9(5)
C57 N5 Ir1 125.8(5)
C58 C57 N5 120.0
C58 C57 H57 120.0
N5 C57 H57 120.0
C57 C58 C59 120.0
C57 C58 H58 120.0
C59 C58 H58 120.0
C60 C59 C58 120.0
C60 C59 H59 120.0
C58 C59 H59 120.0
C59 C60 C61 120.0
C59 C60 H60 120.0
C61 C60 H60 120.0
O4 C62 O3 127.4(15)
O4 C62 C61 117.2(14)
O3 C62 C61 114.9(13)
C60A C61A N5A 120.0
C60A C61A C62A 125(2)
N5A C61A C62A 115(2)
C59A C60A C61A 120.0
C59A C60A H60A 120.0
C61A C60A H60A 120.0
C58A C59A C60A 120.0
C58A C59A H59A 120.0
C60A C59A H59A 120.0
C59A C58A C57A 120.0
C59A C58A H58A 120.0
C57A C58A H58A 120.0
N5A C57A C58A 120.0
N5A C57A H57A 120.0
C58A C57A H57A 120.0
C57A N5A C61A 120.0
C57A N5A Ir1 124.5(12)
C61A N5A Ir1 114.6(12)
O3A C62A O4A 128(3)
O3A C62A C61A 118(3)
O4A C62A C61A 114(3)
C62A O3A Ir1 112(2)

loop_
_geom_bond_atom_site_label_1
_geom_bond_atom_site_label_2
_geom_bond_distance
Ir1 C45 2.033(9)
Ir1 N2 2.038(7)
Ir1 C17 2.044(9)
Ir1 N3 2.047(7)
Ir1 N5A 2.075(16)
Ir1 N5 2.109(8)
Ir1 O3A 2.19(3)
Ir1 O3 2.211(10)
O1 C39 1.369(10)
O1 C38 1.411(11)
O2 C11 1.365(11)
O2 C10 1.417(11)
N3 C11 1.304(12)
N3 N4 1.440(10)
N4 C10 1.293(12)
N2 C39 1.327(12)
N2 N1 1.401(10)
C17 C16 1.413(12)
C17 C12 1.455(13)
N1 C38 1.327(12)
C10 C6 1.496(11)
C12 C13 1.444(15)
C12 C11 1.455(13)
C39 C40 1.424(13)
C45 C44 1.418(13)
C45 C40 1.450(13)
C19 C20 1.401(15)
C19 C18 1.442(16)
C19 H19 0.9500
C13 C14 1.370(13)
C13 H13 0.9500
C40 C41 1.446(13)
C14 C15 1.426(15)
C14 C26 1.561(15)
C15 C16 1.442(14)
C15 C18 1.463(13)
C16 H16 0.9500
C18 C23 1.406(16)
C6 C5 1.393(14)
C6 C1 1.417(15)
C43 C42 1.412(13)
C43 C44 1.415(15)
C43 C46 1.515(14)
C23 C22 1.420(16)
C23 C26 1.535(15)
C5 C3AA 1.419(14)
C5 C7 1.516(15)
C38 C34 1.478(12)
C51 C50 1.361(16)
C51 C46 1.442(16)
C51 C54 1.548(14)
C54 C53 1.543(18)
C54 C55 1.563(16)
C54 C42 1.576(13)
C42 C41 1.338(12)
C44 H44 0.9500
C26 C27 1.530(19)
C26 C25 1.560(16)
C33 C34 1.409(15)
C33 C32 1.439(14)
C33 C35 1.537(16)
C32 C31 1.383(18)
C32 H32 0.9500
C27 C28 1.526(17)
C27 H27A 0.9900
C27 H27B 0.9900
C20 C21 1.43(2)
C20 H20 0.9500
C34 C29 1.428(15)
C46 C47 1.402(15)
C41 H41 0.9500
C25 C24 1.534(19)
C25 H25A 0.9900
C25 H25B 0.9900
C3AA C3 1.409(15)
C3AA H3AA 0.9500
C3 C2 1.377(16)
C3 C8 1.536(13)
C31 C30 1.382(19)
C31 C36 1.539(14)
C35 H35A 0.9800
C35 H35B 0.9800
C35 H35C 0.9800
C55 C56 1.55(2)
C55 H55A 0.9900
C55 H55B 0.9900
C7 H7A 0.9800
C7 H7B 0.9800
C7 H7C 0.9800
C8 H8A 0.9800
C8 H8B 0.9800
C8 H8C 0.9800
C1 C2 1.434(14)
C1 C9 1.534(16)
C36 H36A 0.9800
C36 H36B 0.9800
C36 H36C 0.9800
C53 C52 1.543(19)
C53 H53A 0.9900
C53 H53B 0.9900
C29 C30 1.411(14)
C29 C37 1.510(18)
C28 H28A 0.9800
C28 H28B 0.9800
C28 H28C 0.9800
C30 H30 0.9500
C50 C49 1.415(18)
C50 H50 0.9500
C37 H37A 0.9800
C37 H37B 0.9800
C37 H37C 0.9800
C22 C21 1.378(19)
C22 H22 0.9500
C24 H24A 0.9800
C24 H24B 0.9800
C24 H24C 0.9800
C2 H2 0.9500
C56 H56A 0.9800
C56 H56B 0.9800
C56 H56C 0.9800
C21 H21 0.9500
C48 C47 1.411(17)
C48 C49 1.43(2)
C48 H48 0.9500
C47 H47 0.9500
C49 H49 0.9500
C52 H52A 0.9800
C52 H52B 0.9800
C52 H52C 0.9800
C9 H9A 0.9800
C9 H9B 0.9800
C9 H9C 0.9800
O3 C62 1.330(18)
O4 C62 1.247(19)
C61 N5 1.3900
C61 C60 1.3900
C61 C62 1.527(18)
N5 C57 1.3900
C57 C58 1.3900
C57 H57 0.9500
C58 C59 1.3900
C58 H58 0.9500
C59 C60 1.3900
C59 H59 0.9500
C60 H60 0.9500
C61A C60A 1.3900
C61A N5A 1.3900
C61A C62A 1.45(4)
C60A C59A 1.3900
C60A H60A 0.9500
C59A C58A 1.3900
C59A H59A 0.9500
C58A C57A 1.3900
C58A H58A 0.9500
C57A N5A 1.3900
C57A H57A 0.9500
C62A O3A 1.34(5)
C62A O4A 1.36(5)
